data_1564829
loop_
_publ_author_name
'Somov, N.V.'
'Chausov, F.F.'
'Zakirova, R.M.'
'Petrov, V.G.'
'Shumilova, M.A.'

_publ_section_title
;
 Kristallicheskaya struktura tetra- i penta natriyevykh soley nitrilo
 trismetilen fosfonovoy kisloty
;
_journal_issue 1
_journal_name_full 'Zhurnal neorganicheskoy khimii'
_journal_page_first 46
_journal_page_last 53
_journal_paper_doi 10.7868/S0044457X18010063
_journal_year 2018
_chemical_formula_sum 'C3 H33 N Na5 O22 P3'
_chemical_formula_weight 643.16
_space_group_IT_number 14
_space_group_name_Hall '-P 2yn'
_space_group_name_H-M_alt 'P 1 21/n 1'
_symmetry_cell_setting monoclinic
_symmetry_Int_Tables_number 14
_symmetry_space_group_name_Hall '-P 2yn'
_symmetry_space_group_name_H-M 'P 1 21/n 1'
_atom_sites_solution_hydrogens difmap
_audit_creation_date 2016-01-16T18:16:30-00:00
_audit_creation_method 'WinGX routine CIF_UPDATE'
_cell_angle_alpha 90
_cell_angle_beta 91.261(3)
_cell_angle_gamma 90
_cell_formula_units_Z 4
_cell_length_a 6.3024(2)
_cell_length_b 21.5639(7)
_cell_length_c 18.1608(6)
_cell_measurement_reflns_used 7378
_cell_measurement_temperature 293(2)
_cell_measurement_theta_max 28.988
_cell_measurement_theta_min 3.737
_cell_volume 2467.53(14)
_computing_cell_refinement 'CrysAlisPro 1.171.38.41 (Rigaku OD, 2015)'
_computing_data_collection 'CrysAlisPro 1.171.38.41 (Rigaku OD, 2015)'
_computing_data_reduction 'CrysAlisPro 1.171.38.41 (Rigaku OD, 2015)'
_computing_structure_refinement 'SHELXL-2014/7 (Sheldrick, 2014)'
_diffrn_ambient_temperature 293(2)
_diffrn_detector 'CCD plate'
_diffrn_detector_area_resol_mean 16.0302
_diffrn_detector_type Sapphire3
_diffrn_measured_fraction_theta_full 0.998
_diffrn_measured_fraction_theta_max 0.999
_diffrn_measurement_device 'four-circle diffractometer'
_diffrn_measurement_device_type 'Xcalibur, Sapphire3, Gemini'
_diffrn_measurement_method '\w scans'
_diffrn_orient_matrix_type 'CrysAlisPro convention (1999,Acta A55,543-557)'
_diffrn_orient_matrix_UB_11 -0.0108756
_diffrn_orient_matrix_UB_12 -0.0073675
_diffrn_orient_matrix_UB_13 0.0377986
_diffrn_orient_matrix_UB_21 -0.0713124
_diffrn_orient_matrix_UB_22 -0.0242768
_diffrn_orient_matrix_UB_23 -0.0096599
_diffrn_orient_matrix_UB_31 0.0863915
_diffrn_orient_matrix_UB_32 -0.0209421
_diffrn_orient_matrix_UB_33 -0.0020879
_diffrn_radiation_monochromator graphite
_diffrn_radiation_probe x-ray
_diffrn_radiation_type MoK\a
_diffrn_radiation_wavelength 0.71073
_diffrn_reflns_av_R_equivalents 0.0703
_diffrn_reflns_av_unetI/netI 0.1132
_diffrn_reflns_Laue_measured_fraction_full 0.998
_diffrn_reflns_Laue_measured_fraction_max 0.999
_diffrn_reflns_limit_h_max 7
_diffrn_reflns_limit_h_min -7
_diffrn_reflns_limit_k_max 26
_diffrn_reflns_limit_k_min -26
_diffrn_reflns_limit_l_max 22
_diffrn_reflns_limit_l_min -22
_diffrn_reflns_number 35238
_diffrn_reflns_point_group_measured_fraction_full 0.998
_diffrn_reflns_point_group_measured_fraction_max 0.999
_diffrn_reflns_theta_full 25.242
_diffrn_reflns_theta_max 26.371
_diffrn_reflns_theta_min 3.369
_diffrn_source 'fine-focus sealed X-ray tube'
_diffrn_source_type 'Enhance (Mo) X-ray Source'
_exptl_absorpt_coefficient_mu 0.421
_exptl_absorpt_correction_T_max 0.965
_exptl_absorpt_correction_T_min 0.878
_exptl_absorpt_correction_type analytical
_exptl_absorpt_process_details
;
        CrysAlisPro 1.171.38.41 (Rigaku Oxford Diffraction, 2015)
Analytical numeric absorption correction using a multifaceted crystal
                        model based on expressions derived by R.C. Clark & J.S.
        (Clark, R. C. & Reid, J. S. (1995). Acta Cryst. A51, 887-897)
        Empirical absorption correction using spherical harmonics,
 implemented in SCALE3 ABSPACK scaling algorithm.
;
_exptl_crystal_density_diffrn 1.731
_exptl_crystal_description prism
_exptl_crystal_F_000 1336
_exptl_crystal_size_max 0.247
_exptl_crystal_size_mid 0.128
_exptl_crystal_size_min 0.038
_refine_diff_density_max 0.499
_refine_diff_density_min -0.369
_refine_diff_density_rms 0.074
_refine_ls_extinction_method none
_refine_ls_goodness_of_fit_ref 1.211
_refine_ls_hydrogen_treatment refU
_refine_ls_matrix_type full
_refine_ls_number_parameters 393
_refine_ls_number_reflns 5031
_refine_ls_number_restraints 11
_refine_ls_restrained_S_all 1.212
_refine_ls_R_factor_all 0.0692
_refine_ls_R_factor_gt 0.0588
_refine_ls_shift/su_max 0
_refine_ls_shift/su_mean 0
_refine_ls_structure_factor_coef Fsqd
_refine_ls_weighting_details 'w=1/[\s^2^(Fo^2^)+(0.0394P)^2^+3.0692P] where P=(Fo^2^+2Fc^2^)/3'
_refine_ls_weighting_scheme calc
_refine_ls_wR_factor_gt 0.1154
_refine_ls_wR_factor_ref 0.1198
_reflns_Friedel_coverage 0
_reflns_number_gt 4486
_reflns_number_total 5031
_reflns_threshold_expression 'I > 2\s(I)'
_cod_data_source_file tmp6v4_n1ew
_cod_data_source_block mgnaatmp
_cod_original_sg_symbol_H-M 'P 21/n'
_cod_database_code 1564829

loop_
_symmetry_equiv_pos_as_xyz
'x, y, z'
'-x+1/2, y+1/2, -z+1/2'
'-x, -y, -z'
'x-1/2, -y-1/2, z-1/2'

loop_
_atom_site_label
_atom_site_type_symbol
_atom_site_fract_x
_atom_site_fract_y
_atom_site_fract_z
_atom_site_U_iso_or_equiv
_atom_site_adp_type
_atom_site_occupancy
_atom_site_site_symmetry_order
_atom_site_calc_flag
_atom_site_refinement_flags_posn
_atom_site_refinement_flags_adp
_atom_site_refinement_flags_occupancy
_atom_site_disorder_assembly
_atom_site_disorder_group
C1 C 0.8724(5) 0.20733(14) 0.23257(17) 0.0197(7) Uani 1 1 d . . . . .
C2 C 0.8522(5) 0.15474(14) 0.11141(17) 0.0183(7) Uani 1 1 d . . . . .
C3 C 0.9373(5) 0.26702(14) 0.11815(17) 0.0184(7) Uani 1 1 d . . . . .
O1 O 1.2100(4) 0.14010(11) 0.26847(13) 0.0243(5) Uani 1 1 d . . . . .
O2 O 0.9588(4) 0.17510(10) 0.36916(12) 0.0213(5) Uani 1 1 d . . . . .
O3 O 0.8601(4) 0.08694(10) 0.28370(13) 0.0247(5) Uani 1 1 d D . . . .
O4 O 1.2262(4) 0.13312(11) 0.05293(13) 0.0263(5) Uani 1 1 d . . . . .
O5 O 0.9489(3) 0.18063(10) -0.03159(12) 0.0204(5) Uani 1 1 d . . . . .
O6 O 0.9088(4) 0.06950(10) 0.01019(12) 0.0240(5) Uani 1 1 d . . . . .
O7 O 1.3309(4) 0.29149(11) 0.16439(13) 0.0268(5) Uani 1 1 d . . . . .
O8 O 1.0399(4) 0.35594(11) 0.22108(12) 0.0247(5) Uani 1 1 d . . . . .
O9 O 1.1302(4) 0.37199(11) 0.08813(13) 0.0257(5) Uani 1 1 d . . . . .
O11 O 0.4308(4) 0.24163(13) 0.02117(15) 0.0292(6) Uani 1 1 d . . . . .
O12 O 0.4182(4) 0.24584(13) 0.31354(15) 0.0289(6) Uani 1 1 d . . . . .
O13 O 0.4597(4) 0.16902(11) 0.45537(15) 0.0282(6) Uani 1 1 d . . . . .
O14 O 0.9484(4) 0.32165(12) 0.36736(15) 0.0292(6) Uani 1 1 d . . . . .
O15 O 1.4309(5) 0.40129(12) 0.34607(15) 0.0322(6) Uani 1 1 d . . . . .
O16 O 1.2427(5) 0.54712(14) 0.33826(17) 0.0435(8) Uani 1 1 d . . . . .
O17 O 1.3765(4) 0.48233(12) 0.18088(17) 0.0379(7) Uani 1 1 d D . . . .
O18 O 1.0102(4) 0.57126(13) 0.14661(16) 0.0340(6) Uani 1 1 d . . . . .
O19 O 0.7679(5) 0.48430(15) 0.02575(18) 0.0398(7) Uani 1 1 d . . . . .
O20 O 0.6838(5) 0.00551(15) 0.18628(17) 0.0499(8) Uani 1 1 d D . . . .
O21 O 0.5265(5) -0.07102(14) 0.04622(18) 0.0419(7) Uani 1 1 d . . . . .
O22 O 0.6159(4) 0.37833(12) 0.21333(16) 0.0350(6) Uani 1 1 d D . . . .
O23 O 0.9492(5) 0.09842(14) 0.49024(18) 0.0398(7) Uani 1 1 d . . . . .
Na1 Na 0.6920(2) 0.24800(6) 0.40878(7) 0.0242(3) Uani 1 1 d . . . . .
Na2 Na 1.1486(3) 0.44929(7) 0.28222(10) 0.0428(4) Uani 1 1 d . . . . .
Na3 Na 1.0940(2) 0.47883(6) 0.08965(8) 0.0323(4) Uani 1 1 d . . . . .
Na4 Na 0.6936(2) 0.25296(6) -0.07274(7) 0.0239(3) Uani 1 1 d . . . . .
Na5 Na 0.9043(3) -0.01714(7) 0.08610(9) 0.0438(4) Uani 1 1 d D . . . .
P1 P 0.98175(13) 0.14707(4) 0.29391(4) 0.01629(18) Uani 1 1 d . . . . .
P2 P 0.99273(13) 0.13344(4) 0.02792(4) 0.01685(19) Uani 1 1 d . . . . .
P3 P 1.12565(13) 0.32680(4) 0.15156(5) 0.01693(19) Uani 1 1 d . . . . .
N1 N 0.9554(4) 0.20568(11) 0.15594(14) 0.0150(5) Uani 1 1 d . . . . .
H1 H 0.7311 0.2055 0.2309 0.036(11) Uiso 1 1 d . . . . .
H2 H 0.9067 0.2479 0.253 0.035(11) Uiso 1 1 d . . . . .
H3 H 0.7252 0.1684 0.102 0.022(9) Uiso 1 1 d . . . . .
H4 H 0.8528 0.1203 0.1461 0.027(10) Uiso 1 1 d . . . . .
H5 H 0.9692 0.2599 0.0691 0.013(8) Uiso 1 1 d . . . . .
H6 H 0.8125 0.2808 0.1204 0.030(11) Uiso 1 1 d . . . . .
H7 H 1.0744 0.1931 0.1604 0.022(10) Uiso 1 1 d . . . . .
H8 H 0.409(8) 0.260(2) 0.059(3) 0.058(3) Uiso 1 1 d . U . . .
H9 H 0.376(8) 0.205(2) 0.034(3) 0.058(3) Uiso 1 1 d . U . . .
H10 H 0.703(8) 0.513(2) 0.026(3) 0.058(3) Uiso 1 1 d . U . . .
H11 H 0.685(8) 0.455(2) 0.017(3) 0.058(3) Uiso 1 1 d . U . . .
H12 H 0.901(8) 0.573(2) 0.166(3) 0.058(3) Uiso 1 1 d . U . . .
H13 H 1.096(8) 0.591(2) 0.175(3) 0.058(3) Uiso 1 1 d . U . . .
H14 H 1.257(8) 0.570(2) 0.305(3) 0.058(3) Uiso 1 1 d . U . . .
H15 H 1.231(7) 0.576(2) 0.377(3) 0.058(3) Uiso 1 1 d . U . . .
H16 H 1.501(8) 0.387(2) 0.308(3) 0.058(3) Uiso 1 1 d . U . . .
H17 H 1.427(8) 0.374(2) 0.377(3) 0.058(3) Uiso 1 1 d . U . . .
H18 H 0.961(8) 0.355(2) 0.390(3) 0.058(3) Uiso 1 1 d . U . . .
H19 H 0.464(8) 0.135(2) 0.4262(19) 0.058(3) Uiso 1 1 d D U . . .
H20 H 0.495(8) 0.156(2) 0.501(2) 0.058(3) Uiso 1 1 d D U . . .
H21 H 0.401(8) 0.266(2) 0.277(3) 0.058(3) Uiso 1 1 d . U . . .
H22 H 0.375(8) 0.212(2) 0.303(3) 0.058(3) Uiso 1 1 d . U . . .
H23 H 0.576(8) -0.088(2) 0.010(3) 0.058(3) Uiso 1 1 d . U . . .
H24 H 0.408(8) -0.068(2) 0.037(3) 0.058(3) Uiso 1 1 d . U . . .
H25 H 1.449(8) 0.5169(10) 0.185(3) 0.058(3) Uiso 1 1 d D U . . .
H26 H 1.451(5) 0.4497(10) 0.185(3) 0.058(3) Uiso 1 1 d D U . . .
H27 H 0.7477(14) 0.3705(16) 0.218(2) 0.058(3) Uiso 1 1 d D U . . .
H28 H 0.538(4) 0.3501(12) 0.194(2) 0.058(3) Uiso 1 1 d D U . . .
H29 H 0.975(8) 0.329(2) 0.324(3) 0.058(3) Uiso 1 1 d . U . . .
H30 H 0.960(8) 0.120(2) 0.451(3) 0.058(3) Uiso 1 1 d . U . . .
H31 H 0.889(8) 0.115(2) 0.523(3) 0.058(3) Uiso 1 1 d . U . . .
H32 H 0.692(5) -0.0303(5) 0.2059(10) 0.058(3) Uiso 1 1 d D U . . .
H33 H 0.730(7) 0.0359(9) 0.2119(16) 0.058(3) Uiso 1 1 d D U . . .

loop_
_atom_site_aniso_label
_atom_site_aniso_U_11
_atom_site_aniso_U_22
_atom_site_aniso_U_33
_atom_site_aniso_U_23
_atom_site_aniso_U_13
_atom_site_aniso_U_12
C1 0.0211(18) 0.0191(16) 0.0192(16) -0.0013(13) 0.0054(13) 0.0048(13)
C2 0.0184(17) 0.0193(16) 0.0171(16) -0.0013(12) 0.0002(13) -0.0031(13)
C3 0.0182(17) 0.0164(15) 0.0204(17) 0.0007(12) -0.0013(13) 0.0005(12)
O1 0.0163(12) 0.0280(13) 0.0288(13) -0.0007(10) 0.0041(10) 0.0021(10)
O2 0.0224(12) 0.0242(12) 0.0175(12) -0.0010(9) 0.0015(9) -0.0002(9)
O3 0.0246(13) 0.0212(12) 0.0282(13) -0.0013(10) 0.0010(10) -0.0031(10)
O4 0.0185(12) 0.0309(13) 0.0295(13) 0.0058(10) 0.0010(10) 0.0024(10)
O5 0.0214(12) 0.0191(11) 0.0208(12) 0.0030(9) 0.0028(9) 0.0017(9)
O6 0.0329(14) 0.0187(12) 0.0206(12) -0.0012(9) 0.0042(10) 0.0020(10)
O7 0.0181(12) 0.0284(13) 0.0339(14) -0.0030(11) -0.0001(10) 0.0026(10)
O8 0.0214(12) 0.0297(13) 0.0231(12) -0.0078(10) 0.0029(10) -0.0049(10)
O9 0.0299(14) 0.0220(12) 0.0251(13) 0.0019(10) 0.0014(10) -0.0061(10)
O11 0.0240(14) 0.0340(15) 0.0301(15) -0.0021(11) 0.0085(11) -0.0039(11)
O12 0.0260(14) 0.0314(15) 0.0290(14) 0.0007(11) -0.0021(11) -0.0050(11)
O13 0.0296(14) 0.0261(13) 0.0288(14) -0.0017(11) -0.0011(11) 0.0021(11)
O14 0.0359(15) 0.0284(14) 0.0237(14) -0.0006(11) 0.0065(11) -0.0056(11)
O15 0.0421(17) 0.0315(15) 0.0231(14) 0.0016(11) 0.0047(12) 0.0009(12)
O16 0.065(2) 0.0354(17) 0.0305(16) -0.0045(12) 0.0079(15) -0.0221(15)
O17 0.0319(16) 0.0254(14) 0.0559(18) -0.0019(13) -0.0121(13) 0.0013(11)
O18 0.0219(14) 0.0402(16) 0.0400(17) -0.0112(13) 0.0026(12) 0.0007(12)
O19 0.0247(15) 0.0379(17) 0.0564(19) -0.0034(15) -0.0047(13) -0.0038(12)
O20 0.0426(18) 0.0553(19) 0.0522(19) -0.0266(16) 0.0097(15) -0.0152(15)
O21 0.0444(18) 0.0404(17) 0.0406(18) -0.0027(13) -0.0057(15) 0.0043(15)
O22 0.0182(13) 0.0372(15) 0.0495(17) -0.0118(13) -0.0024(12) 0.0029(11)
O23 0.0408(17) 0.0407(17) 0.0385(17) 0.0132(13) 0.0153(13) 0.0141(13)
Na1 0.0156(7) 0.0292(7) 0.0280(7) -0.0018(6) 0.0025(5) 0.0000(5)
Na2 0.0347(9) 0.0358(9) 0.0576(11) -0.0107(8) -0.0061(8) -0.0008(7)
Na3 0.0326(8) 0.0264(8) 0.0376(8) -0.0018(6) -0.0067(6) 0.0019(6)
Na4 0.0143(6) 0.0289(7) 0.0284(7) 0.0044(6) 0.0010(5) 0.0015(5)
Na5 0.0716(12) 0.0271(8) 0.0336(9) 0.0071(7) 0.0227(8) 0.0161(8)
P1 0.0146(4) 0.0179(4) 0.0165(4) 0.0002(3) 0.0023(3) 0.0003(3)
P2 0.0169(4) 0.0163(4) 0.0174(4) 0.0007(3) 0.0026(3) 0.0019(3)
P3 0.0144(4) 0.0180(4) 0.0185(4) -0.0017(3) 0.0016(3) -0.0015(3)
N1 0.0119(13) 0.0179(13) 0.0151(13) -0.0005(10) 0.0012(10) 0.0028(10)

loop_
_atom_type_symbol
_atom_type_description
_atom_type_scat_dispersion_real
_atom_type_scat_dispersion_imag
_atom_type_scat_source
C C 0.0033 0.0016 'International Tables Vol C Tables 4.2.6.8 and 6.1.1.4'
H H 0 0 'International Tables Vol C Tables 4.2.6.8 and 6.1.1.4'
O O 0.0106 0.006 'International Tables Vol C Tables 4.2.6.8 and 6.1.1.4'
Na Na 0.0362 0.0249 'International Tables Vol C Tables 4.2.6.8 and 6.1.1.4'
P P 0.1023 0.0942 'International Tables Vol C Tables 4.2.6.8 and 6.1.1.4'
N N 0.0061 0.0033 'International Tables Vol C Tables 4.2.6.8 and 6.1.1.4'

loop_
_exptl_crystal_face_index_h
_exptl_crystal_face_index_k
_exptl_crystal_face_index_l
_exptl_crystal_face_perp_dist
0 30 -1 0.0108
0 -30 1 0.0267
-8 -7 -8 0.0472
8 0 -8 0.0317
2 -8 24 0.0741

loop_
_geom_angle_atom_site_label_1
_geom_angle_atom_site_label_2
_geom_angle_atom_site_label_3
_geom_angle
_geom_angle_site_symmetry_1
_geom_angle_site_symmetry_3
_geom_angle_publ_flag
N1 C1 P1 114.4(2) . . ?
N1 C1 H1 109.6(3) . . ?
P1 C1 H1 110.5(3) . . ?
N1 C1 H2 107.3(3) . . ?
P1 C1 H2 109.1(2) . . ?
H1 C1 H2 105.5(3) . . ?
N1 C2 P2 114.7(2) . . ?
N1 C2 H3 104.1(3) . . ?
P2 C2 H3 112.6(3) . . ?
N1 C2 H4 102.3(3) . . ?
P2 C2 H4 110.4(2) . . ?
H3 C2 H4 112.2(3) . . ?
N1 C3 P3 115.2(2) . . ?
N1 C3 H5 106.1(3) . . ?
P3 C3 H5 106.2(2) . . ?
N1 C3 H6 110.7(3) . . ?
P3 C3 H6 109.3(3) . . ?
H5 C3 H6 109.1(3) . . ?
P1 O2 Na4 126.48(13) . 4_666 ?
P1 O2 Na1 127.72(13) . . ?
Na4 O2 Na1 82.77(8) 4_666 . ?
P2 O5 Na4 142.20(14) . . ?
P2 O5 Na1 129.60(13) . 4_665 ?
Na4 O5 Na1 82.68(8) . 4_665 ?
P2 O6 Na5 128.10(14) . . ?
P2 O6 Na5 114.08(13) . 3_755 ?
Na5 O6 Na5 93.81(9) . 3_755 ?
P3 O8 Na2 129.07(14) . . ?
P3 O9 Na3 129.03(14) . . ?
Na4 O11 Na1 79.96(9) . 4_565 ?
Na4 O11 H8 133(4) . . ?
Na1 O11 H8 122(4) 4_565 . ?
Na4 O11 H9 123(3) . . ?
Na1 O11 H9 93(3) 4_565 . ?
H8 O11 H9 99(5) . . ?
Na1 O12 Na4 79.57(9) . 4_566 ?
Na1 O12 H21 132(4) . . ?
Na4 O12 H21 127(4) 4_566 . ?
Na1 O12 H22 115(4) . . ?
Na4 O12 H22 91(4) 4_566 . ?
H21 O12 H22 105(5) . . ?
Na1 O13 Na4 81.85(9) . 4_566 ?
Na1 O13 H19 110(3) . . ?
Na4 O13 H19 118(3) 4_566 . ?
Na1 O13 H20 114(3) . . ?
Na4 O13 H20 125(3) 4_566 . ?
H19 O13 H20 106(3) . . ?
Na1 O14 Na4 81.36(9) . 4_666 ?
Na1 O14 H18 119(4) . . ?
Na4 O14 H18 107(3) 4_666 . ?
Na1 O14 H29 126(3) . . ?
Na4 O14 H29 114(3) 4_666 . ?
H18 O14 H29 106(5) . . ?
Na2 O15 Na5 104.38(12) . 2_755 ?
Na2 O15 H16 99(3) . . ?
Na5 O15 H16 116(3) 2_755 . ?
Na2 O15 H17 129(4) . . ?
Na5 O15 H17 101(4) 2_755 . ?
H16 O15 H17 108(5) . . ?
Na2 O16 Na5 87.78(11) . 2_755 ?
Na2 O16 H14 104(4) . . ?
Na5 O16 H14 124(4) 2_755 . ?
Na2 O16 H15 150(3) . . ?
Na5 O16 H15 92(3) 2_755 . ?
H14 O16 H15 101(5) . . ?
Na3 O17 Na2 94.04(11) . . ?
Na3 O17 H25 117(3) . . ?
Na2 O17 H25 120(3) . . ?
Na3 O17 H26 116(3) . . ?
Na2 O17 H26 92(3) . . ?
H25 O17 H26 114(3) . . ?
Na3 O18 H12 118(4) . . ?
Na3 O18 H13 123(3) . . ?
H12 O18 H13 105(5) . . ?
Na3 O19 Na3 96.74(12) . 3_765 ?
Na3 O19 H10 121(4) . . ?
Na3 O19 H10 87(4) 3_765 . ?
Na3 O19 H11 126(3) . . ?
Na3 O19 H11 109(3) 3_765 . ?
H10 O19 H11 107(5) . . ?
Na5 O20 Na2 125.88(13) . 2_645 ?
Na5 O20 H32 95.8(8) . . ?
Na2 O20 H32 60.7(19) 2_645 . ?
Na5 O20 H33 112(3) . . ?
Na2 O20 H33 122(3) 2_645 . ?
H32 O20 H33 116.8(4) . . ?
Na5 O21 H23 93(4) . . ?
Na5 O21 H24 149(4) . . ?
H23 O21 H24 105(5) . . ?
H27 O22 H28 117.0(4) . . ?
H30 O23 H31 115(5) . . ?
O14 Na1 O13 174.97(11) . . ?
O14 Na1 O12 105.29(11) . . ?
O13 Na1 O12 78.94(10) . . ?
O14 Na1 O2 81.93(9) . . ?
O13 Na1 O2 94.39(9) . . ?
O12 Na1 O2 105.32(10) . . ?
O14 Na1 O5 98.94(9) . 4_566 ?
O13 Na1 O5 84.14(9) . 4_566 ?
O12 Na1 O5 83.38(9) . 4_566 ?
O2 Na1 O5 170.78(10) . 4_566 ?
O14 Na1 O11 78.50(10) . 4_666 ?
O13 Na1 O11 97.75(10) . 4_666 ?
O12 Na1 O11 170.43(11) . 4_666 ?
O2 Na1 O11 83.80(9) . 4_666 ?
O5 Na1 O11 87.37(9) 4_566 4_666 ?
O14 Na1 Na4 135.59(9) . 4_566 ?
O13 Na1 Na4 49.22(7) . 4_566 ?
O12 Na1 Na4 51.79(7) . 4_566 ?
O2 Na1 Na4 136.38(8) . 4_566 ?
O5 Na1 Na4 47.43(6) 4_566 4_566 ?
O11 Na1 Na4 119.41(8) 4_666 4_566 ?
O14 Na1 Na4 50.25(7) . 4_666 ?
O13 Na1 Na4 124.73(8) . 4_666 ?
O12 Na1 Na4 140.34(9) . 4_666 ?
O2 Na1 Na4 47.97(6) . 4_666 ?
O5 Na1 Na4 126.21(7) 4_566 4_666 ?
O11 Na1 Na4 48.59(7) 4_666 4_666 ?
Na4 Na1 Na4 167.82(7) 4_566 4_666 ?
O15 Na2 O8 93.69(11) . . ?
O15 Na2 O16 90.04(12) . . ?
O8 Na2 O16 176.18(13) . . ?
O15 Na2 O17 92.78(11) . . ?
O8 Na2 O17 93.57(10) . . ?
O16 Na2 O17 85.43(11) . . ?
O15 Na2 O20 137.10(12) . 2_655 ?
O8 Na2 O20 106.38(12) . 2_655 ?
O16 Na2 O20 71.23(12) . 2_655 ?
O17 Na2 O20 122.43(11) . 2_655 ?
O15 Na2 Na3 128.34(10) . . ?
O8 Na2 Na3 71.00(7) . . ?
O16 Na2 Na3 105.98(9) . . ?
O17 Na2 Na3 42.34(7) . . ?
O20 Na2 Na3 94.29(9) 2_655 . ?
O15 Na2 Na5 38.10(7) . 2_755 ?
O8 Na2 Na5 131.77(9) . 2_755 ?
O16 Na2 Na5 51.95(9) . 2_755 ?
O17 Na2 Na5 88.74(8) . 2_755 ?
O20 Na2 Na5 112.64(10) 2_655 2_755 ?
Na3 Na2 Na5 130.56(6) . 2_755 ?
O15 Na2 H16 19.3(11) . . ?
O8 Na2 H16 83.4(11) . . ?
O16 Na2 H16 99.9(11) . . ?
O17 Na2 H16 77.2(11) . . ?
O20 Na2 H16 156.4(11) 2_655 . ?
Na3 Na2 H16 109.3(11) . . ?
Na5 Na2 H16 50.2(11) 2_755 . ?
O15 Na2 H26 77.3(7) . . ?
O8 Na2 H26 84.0(8) . . ?
O16 Na2 H26 96.1(8) . . ?
O17 Na2 H26 18.9(3) . . ?
O20 Na2 H26 141.0(4) 2_655 . ?
Na3 Na2 H26 52.8(8) . . ?
Na5 Na2 H26 83.2(9) 2_755 . ?
H16 Na2 H26 60.0(13) . . ?
O18 Na3 O9 152.46(12) . . ?
O18 Na3 O19 88.37(12) . . ?
O9 Na3 O19 97.46(11) . . ?
O18 Na3 O17 80.67(11) . . ?
O9 Na3 O17 88.16(10) . . ?
O19 Na3 O17 165.46(13) . . ?
O18 Na3 O19 101.20(12) . 3_765 ?
O9 Na3 O19 106.21(11) . 3_765 ?
O19 Na3 O19 83.26(12) . 3_765 ?
O17 Na3 O19 108.14(12) . 3_765 ?
O18 Na3 Na3 96.51(9) . 3_765 ?
O9 Na3 Na3 105.97(9) . 3_765 ?
O19 Na3 Na3 42.49(9) . 3_765 ?
O17 Na3 Na3 148.02(11) . 3_765 ?
O19 Na3 Na3 40.77(8) 3_765 3_765 ?
O18 Na3 Na2 74.53(9) . . ?
O9 Na3 Na2 80.01(7) . . ?
O19 Na3 Na2 124.06(10) . . ?
O17 Na3 Na2 43.62(8) . . ?
O19 Na3 Na2 151.58(9) 3_765 . ?
Na3 Na3 Na2 165.11(8) 3_765 . ?
O5 Na4 O2 171.86(10) . 4_565 ?
O5 Na4 O11 100.58(10) . . ?
O2 Na4 O11 87.10(9) 4_565 . ?
O5 Na4 O13 85.87(9) . 4_665 ?
O2 Na4 O13 93.54(9) 4_565 4_665 ?
O11 Na4 O13 113.82(11) . 4_665 ?
O5 Na4 O14 97.19(9) . 4_565 ?
O2 Na4 O14 81.49(9) 4_565 4_565 ?
O11 Na4 O14 79.21(10) . 4_565 ?
O13 Na4 O14 165.95(11) 4_665 4_565 ?
O5 Na4 O12 82.82(9) . 4_665 ?
O2 Na4 O12 89.15(9) 4_565 4_665 ?
O11 Na4 O12 169.16(11) . 4_665 ?
O13 Na4 O12 76.56(10) 4_665 4_665 ?
O14 Na4 O12 90.18(10) 4_565 4_665 ?
O5 Na4 Na1 49.89(6) . 4_665 ?
O2 Na4 Na1 124.55(8) 4_565 4_665 ?
O11 Na4 Na1 140.48(9) . 4_665 ?
O13 Na4 Na1 48.93(7) 4_665 4_665 ?
O14 Na4 Na1 124.21(8) 4_565 4_665 ?
O12 Na4 Na1 48.64(7) 4_665 4_665 ?
O5 Na4 Na1 134.66(8) . 4_565 ?
O2 Na4 Na1 49.26(6) 4_565 4_565 ?
O11 Na4 Na1 51.45(7) . 4_565 ?
O13 Na4 Na1 135.30(8) 4_665 4_565 ?
O14 Na4 Na1 48.39(7) 4_565 4_565 ?
O12 Na4 Na1 119.22(8) 4_665 4_565 ?
Na1 Na4 Na1 167.82(7) 4_665 4_565 ?
O6 Na5 O20 107.79(12) . . ?
O6 Na5 O15 153.29(13) . 2_745 ?
O20 Na5 O15 90.68(12) . 2_745 ?
O6 Na5 O6 86.19(9) . 3_755 ?
O20 Na5 O6 163.70(12) . 3_755 ?
O15 Na5 O6 79.29(10) 2_745 3_755 ?
O6 Na5 O21 101.92(11) . . ?
O20 Na5 O21 76.60(11) . . ?
O15 Na5 O21 101.03(11) 2_745 . ?
O6 Na5 O21 92.61(11) 3_755 . ?
O6 Na5 O16 83.05(10) . 2_745 ?
O20 Na5 O16 89.70(10) . 2_745 ?
O15 Na5 O16 77.79(10) 2_745 2_745 ?
O6 Na5 O16 100.54(10) 3_755 2_745 ?
O21 Na5 O16 166.26(11) . 2_745 ?
O6 Na5 P2 103.41(8) . 3_755 ?
O20 Na5 P2 139.55(10) . 3_755 ?
O15 Na5 P2 71.04(8) 2_745 3_755 ?
O6 Na5 P2 24.48(6) 3_755 3_755 ?
O21 Na5 P2 72.25(8) . 3_755 ?
O16 Na5 P2 119.40(8) 2_745 3_755 ?
O6 Na5 Na5 44.10(6) . 3_755 ?
O20 Na5 Na5 151.00(12) . 3_755 ?
O15 Na5 Na5 118.07(10) 2_745 3_755 ?
O6 Na5 Na5 42.10(6) 3_755 3_755 ?
O21 Na5 Na5 99.82(10) . 3_755 ?
O16 Na5 Na5 92.66(9) 2_745 3_755 ?
P2 Na5 Na5 61.39(5) 3_755 3_755 ?
O6 Na5 Na2 121.22(9) . 2_745 ?
O20 Na5 Na2 89.74(10) . 2_745 ?
O15 Na5 Na2 37.52(8) 2_745 2_745 ?
O6 Na5 Na2 89.99(8) 3_755 2_745 ?
O21 Na5 Na2 136.86(9) . 2_745 ?
O16 Na5 Na2 40.27(6) 2_745 2_745 ?
P2 Na5 Na2 95.62(5) 3_755 2_745 ?
Na5 Na5 Na2 110.37(8) 3_755 2_745 ?
O6 Na5 H32 126.79(18) . . ?
O20 Na5 H32 19.05(12) . . ?
O15 Na5 H32 73.2(4) 2_745 . ?
O6 Na5 H32 145.7(2) 3_755 . ?
O21 Na5 H32 73.4(7) . . ?
O16 Na5 H32 93.3(7) 2_745 . ?
P2 Na5 H32 123.5(4) 3_755 . ?
Na5 Na5 H32 168.2(5) 3_755 . ?
Na2 Na5 H32 80.6(7) 2_745 . ?
O2 P1 O3 113.35(13) . . ?
O2 P1 O1 115.11(13) . . ?
O3 P1 O1 110.86(13) . . ?
O2 P1 C1 102.97(13) . . ?
O3 P1 C1 110.43(14) . . ?
O1 P1 C1 103.26(14) . . ?
O5 P2 O6 113.98(13) . . ?
O5 P2 O4 112.09(13) . . ?
O6 P2 O4 112.93(14) . . ?
O5 P2 C2 109.89(14) . . ?
O6 P2 C2 103.43(14) . . ?
O4 P2 C2 103.58(14) . . ?
O5 P2 Na5 95.62(9) . 3_755 ?
O6 P2 Na5 41.44(9) . 3_755 ?
O4 P2 Na5 88.96(10) . 3_755 ?
C2 P2 Na5 144.04(11) . 3_755 ?
O9 P3 O7 114.29(14) . . ?
O9 P3 O8 112.33(14) . . ?
O7 P3 O8 113.45(14) . . ?
O9 P3 C3 102.88(14) . . ?
O7 P3 C3 103.92(14) . . ?
O8 P3 C3 108.90(14) . . ?
C3 N1 C1 112.4(2) . . ?
C3 N1 C2 111.9(2) . . ?
C1 N1 C2 111.2(2) . . ?
C3 N1 H7 114.1(3) . . ?
C1 N1 H7 105.1(3) . . ?
C2 N1 H7 101.6(2) . . ?

loop_
_geom_bond_atom_site_label_1
_geom_bond_atom_site_label_2
_geom_bond_distance
_geom_bond_site_symmetry_2
_geom_bond_publ_flag
C1 N1 1.498(4) . ?
C1 P1 1.836(3) . ?
C1 H1 0.892(3) . ?
C1 H2 0.972(3) . ?
C2 N1 1.503(4) . ?
C2 P2 1.831(3) . ?
C2 H3 0.867(3) . ?
C2 H4 0.974(3) . ?
C3 N1 1.494(4) . ?
C3 P3 1.846(3) . ?
C3 H5 0.930(3) . ?
C3 H6 0.843(3) . ?
O1 P1 1.528(2) . ?
O2 P1 1.504(2) . ?
O2 Na4 2.375(3) 4_666 ?
O2 Na1 2.423(3) . ?
O3 P1 1.516(2) . ?
O4 P2 1.530(2) . ?
O5 P2 1.506(2) . ?
O5 Na4 2.351(2) . ?
O5 Na1 2.442(2) 4_665 ?
O6 P2 1.509(2) . ?
O6 Na5 2.322(3) . ?
O6 Na5 2.411(3) 3_755 ?
O7 P3 1.515(2) . ?
O8 P3 1.520(2) . ?
O8 Na2 2.392(3) . ?
O9 P3 1.509(2) . ?
O9 Na3 2.315(3) . ?
O11 Na4 2.416(3) . ?
O11 Na1 2.519(3) 4_565 ?
O11 H8 0.81(5) . ?
O11 H9 0.89(5) . ?
O12 Na1 2.416(3) . ?
O12 Na4 2.530(3) 4_566 ?
O12 H21 0.81(5) . ?
O12 H22 0.80(5) . ?
O13 Na1 2.411(3) . ?
O13 Na4 2.422(3) 4_566 ?
O13 H19 0.91(4) . ?
O13 H20 0.91(4) . ?
O14 Na1 2.399(3) . ?
O14 Na4 2.467(3) 4_666 ?
O14 H18 0.82(5) . ?
O14 H29 0.83(5) . ?
O15 Na2 2.343(3) . ?
O15 Na5 2.374(3) 2_755 ?
O15 H16 0.88(5) . ?
O15 H17 0.82(5) . ?
O16 Na2 2.411(3) . ?
O16 Na5 2.936(4) 2_755 ?
O16 H14 0.78(5) . ?
O16 H15 0.95(5) . ?
O17 Na3 2.406(3) . ?
O17 Na2 2.465(4) . ?
O17 H25 0.88(3) . ?
O17 H26 0.850(2) . ?
O18 Na3 2.312(3) . ?
O18 H12 0.78(5) . ?
O18 H13 0.85(5) . ?
O19 Na3 2.341(3) . ?
O19 Na3 2.421(4) 3_765 ?
O19 H10 0.75(5) . ?
O19 H11 0.83(5) . ?
O20 Na5 2.365(3) . ?
O20 Na2 2.497(3) 2_645 ?
O20 H32 0.851(2) . ?
O20 H33 0.851(2) . ?
O21 Na5 2.733(4) . ?
O21 H23 0.81(5) . ?
O21 H24 0.77(5) . ?
O22 H27 0.850(2) . ?
O22 H28 0.850(2) . ?
O23 H30 0.85(5) . ?
O23 H31 0.80(5) . ?
Na1 O5 2.442(2) 4_566 ?
Na1 O11 2.519(3) 4_666 ?
Na1 Na4 3.1661(18) 4_566 ?
Na1 Na4 3.1720(17) 4_666 ?
Na2 O20 2.497(3) 2_655 ?
Na2 Na3 3.564(2) . ?
Na2 Na5 3.726(2) 2_755 ?
Na2 H16 2.63(5) . ?
Na2 H26 2.63(4) . ?
Na3 O19 2.421(4) 3_765 ?
Na3 Na3 3.560(3) 3_765 ?
Na4 O2 2.375(3) 4_565 ?
Na4 O13 2.422(3) 4_665 ?
Na4 O14 2.467(3) 4_565 ?
Na4 O12 2.530(3) 4_665 ?
Na4 Na1 3.1661(17) 4_665 ?
Na4 Na1 3.1721(17) 4_565 ?
Na5 O15 2.374(3) 2_745 ?
Na5 O6 2.411(3) 3_755 ?
Na5 O16 2.937(4) 2_745 ?
Na5 P2 3.3252(17) 3_755 ?
Na5 Na5 3.457(3) 3_755 ?
Na5 Na2 3.726(2) 2_745 ?
Na5 H32 2.593(10) . ?
P2 Na5 3.3253(17) 3_755 ?
N1 H7 0.800(2) . ?

loop_
_geom_hbond_atom_site_label_D
_geom_hbond_atom_site_label_H
_geom_hbond_atom_site_label_A
_geom_hbond_distance_DH
_geom_hbond_distance_HA
_geom_hbond_distance_DA
_geom_hbond_angle_DHA
_geom_hbond_site_symmetry_A
C1 H1 O12 0.892(3) 2.651(3) 3.351(4) 136.1(2) .
C1 H2 O8 0.972(3) 2.548(2) 3.382(4) 143.82(19) .
C1 H2 O14 0.972(3) 2.625(3) 3.500(4) 149.84(19) .
C2 H4 O3 0.974(3) 2.600(2) 3.453(4) 146.33(19) .
C3 H5 O5 0.930(3) 2.504(2) 3.298(4) 143.5(2) .
C3 H5 O13 0.930(3) 2.573(3) 3.268(4) 131.9(2) 4_665
N1 H7 O1 0.800(2) 2.412(2) 2.934(3) 123.87(18) .
N1 H7 O4 0.800(2) 2.546(2) 3.000(3) 117.50(18) .
O11 H8 O7 0.81(5) 2.10(5) 2.896(4) 168(5) 1_455
O11 H9 O4 0.89(5) 1.86(5) 2.739(4) 172(5) 1_455
O19 H10 O23 0.75(5) 2.09(5) 2.828(4) 170(6) 2_655
O19 H11 O23 0.83(5) 1.93(5) 2.752(4) 167(5) 4_565
O18 H12 O3 0.78(5) 1.92(5) 2.700(4) 174(5) 2_655
O18 H13 O1 0.85(5) 1.90(5) 2.752(4) 174(5) 2_755
O16 H14 O1 0.78(5) 2.04(5) 2.809(4) 170(5) 2_755
O16 H15 O4 0.95(5) 1.78(5) 2.714(4) 167(4) 2_755
O15 H16 O22 0.88(5) 1.89(5) 2.746(4) 162(5) 1_655
O15 H17 O5 0.82(5) 2.03(5) 2.839(4) 168(5) 4_666
O14 H18 O21 0.82(5) 1.98(5) 2.799(4) 173(5) 2_655
O13 H19 O18 0.91(4) 1.91(4) 2.815(4) 171(4) 2_645
O13 H20 O9 0.91(4) 1.87(4) 2.763(3) 167(4) 4_566
O12 H21 O7 0.81(5) 2.14(5) 2.923(4) 161(5) 1_455
O12 H22 O1 0.80(5) 1.96(5) 2.747(4) 167(5) 1_455
O21 H23 O4 0.81(5) 1.97(5) 2.755(4) 161(5) 3_755
O21 H24 O6 0.77(5) 2.15(5) 2.907(4) 167(5) 3_655
O17 H25 O3 0.88(3) 2.01(4) 2.866(3) 167(4) 2_755
O17 H26 O22 0.850(2) 1.920(10) 2.759(4) 169(5) 1_655
O22 H27 O8 0.850(2) 1.868(5) 2.716(3) 176(5) .
O22 H28 O7 0.850(2) 1.888(7) 2.730(3) 170(4) 1_455
O14 H29 O8 0.83(5) 2.00(5) 2.829(4) 174(5) .
O23 H30 O2 0.85(5) 1.90(5) 2.753(4) 174(5) .
O23 H31 O9 0.80(5) 2.06(5) 2.787(4) 153(5) 4_566
O20 H33 O3 0.851(2) 1.880(9) 2.713(4) 166(3) .
